data_7160442
loop_
_publ_author_name
'Ozturk, Sena'
'Davis, Alexander R.'
'Seaton, Colin C.'
'Male, Louise'
'Pike, Sarah J.'

_publ_section_title
;
 Solvatomorphism of a 2,6-pyridyldicarboxamide-based foldamer.
;
_journal_issue 23
_journal_name_full 'Organic &amp; biomolecular chemistry'
_journal_page_first 5590
_journal_page_last 5599
_journal_paper_doi 10.1039/d5ob00342c
_journal_volume 23
_journal_year 2025
_chemical_absolute_configuration unk
_chemical_formula_moiety 'C31 H25 N9 O2, C4 H8 O'
_chemical_formula_sum 'C35 H33 N9 O3'
_chemical_formula_weight 627.70
_space_group_crystal_system monoclinic
_space_group_IT_number 4
_space_group_name_Hall 'P 2yb'
_space_group_name_H-M_alt 'P 1 21 1'
_atom_sites_solution_hydrogens mixed
_atom_sites_solution_primary dual
_audit_creation_date 2025-02-25
_audit_creation_method
;
Olex2 1.5
(compiled 2024.02.16 svn.r378c4104 for OlexSys, GUI svn.r6928)
;
_audit_update_record
;
2025-02-25 deposited with the CCDC.	2025-03-10 downloaded from the CCDC.
;
_cell_angle_alpha 90
_cell_angle_beta 93.4610(10)
_cell_angle_gamma 90
_cell_formula_units_Z 2
_cell_length_a 11.7137(2)
_cell_length_b 10.3944(2)
_cell_length_c 12.6481(2)
_cell_measurement_reflns_used 15697
_cell_measurement_temperature 99.99(16)
_cell_measurement_theta_max 78.1730
_cell_measurement_theta_min 3.4900
_cell_volume 1537.18(5)
_computing_cell_refinement 'CrysAlisPro 1.171.43.93a (Rigaku OD, 2023)'
_computing_data_collection 'CrysAlisPro system (CCD 42.54a 64-bit (release 26-04-2022))'
_computing_data_reduction 'CrysAlisPro 1.171.43.93a (Rigaku OD, 2023)'
_computing_molecular_graphics 'Olex2 1.5 (Dolomanov et al., 2009)'
_computing_publication_material 'Olex2 1.5 (Dolomanov et al., 2009)'
_computing_structure_refinement 'SHELXL 2019/3 (Sheldrick, 2015)'
_computing_structure_solution 'SHELXT 2018/2 (Sheldrick, 2018)'
_diffrn_ambient_environment N~2~
_diffrn_ambient_temperature 99.99(16)
_diffrn_detector 'Hybrid Pixel Array Detector'
_diffrn_detector_area_resol_mean 10.0000
_diffrn_detector_type HyPix
_diffrn_measured_fraction_theta_full 0.999
_diffrn_measured_fraction_theta_max 0.998
_diffrn_measurement_details
;
List of Runs (angles in degrees, time in seconds):

  # Type    Start    End  Width  t~exp~   \w     \q     \k     \f   Frames
#--------------------------------------------------------------------------
  1  \w    -34.00  25.00   0.50    3.44    --  -49.13  18.00 -60.00  118
  2  \w   -122.00 -38.00   0.50    3.44    --  -49.13 -18.00 130.00  168
  3  \w     39.00 124.00   0.50    3.44    --   49.13  18.00 -60.00  170
  4  \w   -163.00 -79.00   0.50   13.76    --  -90.00 -18.00 130.00  168
  5  \w    102.00 178.00   0.50   13.76    --  111.50  18.00 -60.00  152
  6  \w   -121.00 -38.00   0.50    3.44    --  -49.13 -38.00  60.00  166
  7  \w    -47.00  21.00   0.50    3.44    --  -49.13  38.00  30.00  136
  8  \w    -77.00 -51.00   0.50    3.44    --  -49.13 -49.00   3.30   52
  9  \w   -108.00 -81.00   0.50    3.44    --  -49.13 -49.00   3.30   54
 10  \w    -90.00 -39.00   0.50    3.44    --  -49.13 -19.00  30.00  102
 11  \w   -120.00 -95.00   0.50    3.44    --  -49.13 -57.00-150.00   50
 12  \w    -77.00 -47.00   0.50    3.44    --  -49.13 -51.00  45.12   60
 13  \w    -68.00 -37.00   0.50    3.44    --  -49.13 -50.00 -65.50   62
 14  \w    -63.00 -37.00   0.50    3.44    --  -49.13 -47.00 -47.99   52
 15  \w     41.00  68.00   0.50    3.44    --   49.13  50.00  54.79   54
 16  \w     38.00  68.00   0.50    3.44    --   49.13  52.00  72.98   60
 17  \w     37.00  80.00   0.50    3.44    --   49.13  51.00 131.93   86
 18  \w     -7.00  21.00   0.50    3.44    --   49.13 -18.00 130.00   56
 19  \w     38.00  63.00   0.50    3.44    --   49.13  50.00  46.56   50
 20  \w     37.00  63.00   0.50    3.44    --   49.13  51.00 109.90   52
 21  \w     37.00  66.00   0.50    3.44    --   49.13  51.00  96.08   58
 22  \w   -103.00 -78.00   0.50   13.76    --  -90.00 -49.00  -5.13   50
 23  \w   -105.00 -80.00   0.50   13.76    --  -90.00 -52.00 -10.04   50
 24  \w   -115.00 -79.00   0.50   13.76    --  -90.00 -47.00  16.31   72
 25  \w   -103.00 -78.00   0.50   13.76    --  -90.00 -48.00  99.54   50
 26  \w   -106.00 -80.00   0.50   13.76    --  -90.00 -52.00  -8.51   52
 27  \w   -118.00 -80.00   0.50   13.76    --  -90.00 -52.00  32.49   76
 28  \w   -108.00 -81.00   0.50   13.76    --  -90.00 -51.00  78.55   54
 29  \w   -104.00 -78.00   0.50   13.76    --  -90.00 -49.00  55.30   52
 30  \w   -109.00 -81.00   0.50   13.76    --  -90.00 -51.00 -57.69   56
 31  \w   -104.00 -78.00   0.50   13.76    --  -90.00 -51.00 -43.04   52
 32  \w   -113.00 -81.00   0.50   13.76    --  -90.00 -48.00   5.35   64
 33  \w   -107.00 -81.00   0.50   13.76    --  -90.00 -52.00  43.89   52
 34  \w   -104.00 -78.00   0.50   13.76    --  -90.00 -49.00 -23.47   52
 35  \w   -107.00 -81.00   0.50   13.76    --  -90.00 -49.00  64.55   52
 36  \w   -105.00 -80.00   0.50   13.76    --  -90.00 -52.00  85.83   50
 37  \w   -104.00 -78.00   0.50   13.76    --  -90.00 -47.00  -5.00   52
 38  \w   -155.00-129.00   0.50   13.76    --  -90.00 -52.00  85.83   52
 39  \w   -106.00 -80.00   0.50   13.76    --  -90.00 -52.00 -51.02   52
 40  \w   -106.00 -80.00   0.50   13.76    --  -90.00 -52.00  50.66   52
 41  \w    -65.00 -19.00   0.50   13.76    --  -90.00  61.00  90.00   92
 42  \w   -111.00 -85.00   0.50   13.76    --  -90.00 -53.00 -27.25   52
 43  \w     47.00 104.00   0.50   13.76    --  111.50 -95.00  30.00  114
 44  \w     40.00  83.00   0.50   13.76    --  111.50 -77.00  60.00   86
 45  \w    143.00 169.00   0.50   13.76    --  111.50  61.00  90.00   52
 46  \w    103.00 129.00   0.50   13.76    --  111.50  61.00  90.00   52
 47  \w    150.00 177.00   0.50   13.76    --  111.50  45.00  30.00   54
 48  \w    147.00 177.00   0.50   13.76    --  111.50  61.00   0.00   60
 49  \w     98.00 128.00   0.50   13.76    --  111.50  61.00   0.00   60
 50  \w    105.00 142.00   0.50   13.76    --  111.50  45.00  30.00   74
 51  \w     99.00 155.00   0.50   13.76    --  111.50  61.00  60.00  112
 52  \w     78.00 105.00   0.50   13.76    --  111.50 -95.00   0.00   54
 53  \w     47.00  73.00   0.50   13.76    --  111.50 -95.00   0.00   52
 54  \w     40.00  67.00   0.50   13.76    --  111.50 -61.00-120.00   54
 55  \w     40.00  66.00   0.50   13.76    --  111.50 -61.00-150.00   52
 56  \w    103.00 130.00   0.50   13.76    --  111.50  45.00  90.00   54
 57  \w    101.00 144.00   0.50   13.76    --  111.50  61.00  30.00   86
 58  \w    101.00 129.00   0.50   13.76    --  111.50  45.00   0.00   56
 59  \w    115.00 175.00   0.50   13.76    --  111.50  45.00 -30.00  120
 60  \w     40.00  67.00   0.50   13.76    --  111.50 -77.00 -30.00   54
 61  \w     40.00  96.00   0.50   13.76    --  111.50 -77.00-120.00  112
 62  \w     50.00  85.00   0.50   13.76    --  111.50 -77.00 150.00   70
 63  \w     40.00  67.00   0.50   13.76    --  111.50 -61.00 150.00   54
 64  \w     40.00  67.00   0.50   13.76    --  111.50 -77.00  30.00   54
 65  \w    102.00 151.00   0.50   13.76    --  111.50  45.00  60.00   98
 66  \w     40.00  66.00   0.50   13.76    --  111.50-125.00-180.00   52
 67  \w     83.00 109.00   0.50   13.76    --  111.50-125.00-180.00   52
 68  \w     99.00 154.00   0.50   13.76    --  111.50  55.00-173.80  110
 69  \w     40.00  87.00   0.50   13.76    --  111.50 -95.00 -60.00   94
 70  \w     40.00  65.00   0.50   13.76    --  111.50 -61.00  30.00   50
 71  \w     49.00 109.00   0.50   13.76    --  111.50-125.00   0.00  120
 72  \w    107.00 165.00   0.50   13.76    --  111.50  78.00  83.36  116
 73  \w    106.00 177.00   0.50   13.76    --  111.50  77.00  60.00  142
 74  \w     98.00 169.00   0.50   13.76    --  111.50  61.00 120.00  142
 75  \w    103.00 147.00   0.50   13.76    --  111.50  61.00 -30.00   88
 76  \w     40.00  66.00   0.50   13.76    --  111.50 -61.00-180.00   52
;
_diffrn_measurement_device 'four-circle diffractometer'
_diffrn_measurement_device_type 'XtaLAB Synergy, Dualflex, HyPix'
_diffrn_measurement_method '\w scans'
_diffrn_orient_matrix_type 'CrysAlisPro convention (1999,Acta A55,543-557)'
_diffrn_orient_matrix_UB_11 -0.1142789000
_diffrn_orient_matrix_UB_12 0.0234020000
_diffrn_orient_matrix_UB_13 0.0511126000
_diffrn_orient_matrix_UB_21 0.0650633000
_diffrn_orient_matrix_UB_22 0.0220613000
_diffrn_orient_matrix_UB_23 0.1080167000
_diffrn_orient_matrix_UB_31 0.0086413000
_diffrn_orient_matrix_UB_32 0.1446800000
_diffrn_orient_matrix_UB_33 -0.0245741000
_diffrn_radiation_monochromator mirror
_diffrn_radiation_probe x-ray
_diffrn_radiation_type 'Cu K\a'
_diffrn_radiation_wavelength 1.54184
_diffrn_reflns_av_R_equivalents 0.0390
_diffrn_reflns_av_unetI/netI 0.0288
_diffrn_reflns_Laue_measured_fraction_full 0.999
_diffrn_reflns_Laue_measured_fraction_max 0.998
_diffrn_reflns_limit_h_max 14
_diffrn_reflns_limit_h_min -14
_diffrn_reflns_limit_k_max 12
_diffrn_reflns_limit_k_min -10
_diffrn_reflns_limit_l_max 14
_diffrn_reflns_limit_l_min -15
_diffrn_reflns_number 28058
_diffrn_reflns_point_group_measured_fraction_full 0.953
_diffrn_reflns_point_group_measured_fraction_max 0.948
_diffrn_reflns_theta_full 67.684
_diffrn_reflns_theta_max 70.071
_diffrn_reflns_theta_min 3.501
_diffrn_source 'micro-focus sealed X-ray tube'
_diffrn_source_type 'PhotonJet (Cu) X-ray Source'
_exptl_absorpt_coefficient_mu 0.733
_exptl_absorpt_correction_T_max 1.000
_exptl_absorpt_correction_T_min 0.572
_exptl_absorpt_correction_type gaussian
_exptl_absorpt_process_details
;
CrysAlisPro 1.171.43.93a (Rigaku Oxford Diffraction, 2023)
Numerical absorption correction based on gaussian integration over
a multifaceted crystal model
Empirical absorption correction using spherical harmonics,
implemented in SCALE3 ABSPACK scaling algorithm.
;
_exptl_crystal_colour 'clear red'
_exptl_crystal_colour_lustre clear
_exptl_crystal_colour_primary red
_exptl_crystal_density_diffrn 1.356
_exptl_crystal_description needle
_exptl_crystal_F_000 660
_exptl_crystal_preparation 'see experimental'
_exptl_crystal_recrystallization_method 'slow evaporation from butanone'
_exptl_crystal_size_max 0.434
_exptl_crystal_size_mid 0.122
_exptl_crystal_size_min 0.033
_refine_diff_density_max 0.314
_refine_diff_density_min -0.290
_refine_diff_density_rms 0.041
_refine_ls_abs_structure_details
;
 Flack x determined using 2092 quotients [(I+)-(I-)]/[(I+)+(I-)]
 (Parsons, Flack and Wagner, Acta Cryst. B69 (2013) 249-259).
;
_refine_ls_abs_structure_Flack -0.03(11)
_refine_ls_extinction_method none
_refine_ls_goodness_of_fit_ref 1.054
_refine_ls_hydrogen_treatment mixed
_refine_ls_matrix_type full
_refine_ls_number_parameters 544
_refine_ls_number_reflns 5534
_refine_ls_number_restraints 127
_refine_ls_restrained_S_all 1.096
_refine_ls_R_factor_all 0.0475
_refine_ls_R_factor_gt 0.0440
_refine_ls_shift/su_max 0.001
_refine_ls_shift/su_mean 0.000
_refine_ls_structure_factor_coef Fsqd
_refine_ls_weighting_details 'w=1/[\s^2^(Fo^2^)+(0.0754P)^2^+0.2836P] where P=(Fo^2^+2Fc^2^)/3'
_refine_ls_weighting_scheme calc
_refine_ls_wR_factor_gt 0.1187
_refine_ls_wR_factor_ref 0.1215
_reflns_Friedel_coverage 0.793
_reflns_Friedel_fraction_full 0.901
_reflns_Friedel_fraction_max 0.892
_reflns_number_gt 5140
_reflns_number_total 5534
_reflns_threshold_expression 'I > 2\s(I)'
_cod_data_source_file d5ob00342c2.cif
_cod_data_source_block 1-Butanone
_cod_depositor_comments 'Adding full bibliography for 7160437--7160444.cif.'
_cod_database_code 7160442
_shelx_shelxl_version_number 2019/3
_chemical_oxdiff_formula 'C36 H34 N8 O3'
_shelx_space_group_comment
;
The symmetry employed for this shelxl refinement is uniquely defined
by the following loop, which should always be used as a source of
symmetry information in preference to the above space-group names.
They are only intended as comments.
;
_shelx_estimated_absorpt_t_max 0.978
_shelx_estimated_absorpt_t_min 0.743
_olex2_refinement_description
;
1. Fixed Uiso
 At 1.2 times of:
  All C(H) groups, All C(H,H) groups, All N(H) groups, All N(H,H) groups
 At 1.5 times of:
  All C(H,H,H) groups
2. Restrained distances
 O101-C102 \\sim O102-C106
 with sigma of 0.02
 C101-C102 \\sim C105-C106
 with sigma of 0.02
 C102-C103 \\sim C106-C107
 with sigma of 0.02
 C103-C104 \\sim C107-C108
 with sigma of 0.02
 O101-C101 \\sim O102-C105
 with sigma of 0.04
 O101-C103 \\sim O102-C107
 with sigma of 0.04
 C101-C103 \\sim C105-C107
 with sigma of 0.04
 C102-C104 \\sim C106-C108
 with sigma of 0.04
 N8-C26 \\sim N8-C26A
 with sigma of 0.005
 C26-C27 \\sim C26A-C27A
 with sigma of 0.02
 C26-C31 \\sim C26A-C31A
 with sigma of 0.02
 C27-C28 \\sim C27A-C28A
 with sigma of 0.02
 C28-C29 \\sim C28A-C29A
 with sigma of 0.02
 C29-C30 \\sim C29A-C30A
 with sigma of 0.02
 C30-C31 \\sim C30A-C31A
 with sigma of 0.02
 N8-C27 \\sim N8-C27A
 with sigma of 0.04
 N8-C31 \\sim N8-C31A
 with sigma of 0.04
 N9-C28 \\sim N9A-C28A
 with sigma of 0.04
 C26-C28 \\sim C26A-C28A
 with sigma of 0.04
 C26-C30 \\sim C26A-C30A
 with sigma of 0.04
 C27-C29 \\sim C27A-C29A
 with sigma of 0.04
 C27-C31 \\sim C27A-C31A
 with sigma of 0.04
 C28-C30 \\sim C28A-C30A
 with sigma of 0.04
 C29-C31 \\sim C29A-C31A
 with sigma of 0.04
3. Uiso/Uaniso restraints and constraints
C26A \\sim C27A \\sim C28A \\sim C29A \\sim C30A \\sim C31A \\sim N9A: within
1.7A with sigma of 0.02 and sigma for terminal atoms of 0.04 within 1.7A
C26 \\sim C27 \\sim C28 \\sim C29 \\sim C30 \\sim C31: within 1.7A with sigma
of 0.005 and sigma for terminal atoms of 0.02 within 1.7A
C105 \\sim C106 \\sim C107 \\sim C108 \\sim O102: within 1.7A with sigma of
0.04 and sigma for terminal atoms of 0.08 within 1.7A
4. Others
 Sof(C105)=Sof(H10I)=Sof(H10J)=Sof(H10K)=Sof(C106)=Sof(C107)=Sof(H10L)=
 Sof(H10M)=Sof(C108)=Sof(H10N)=Sof(H10O)=Sof(H10P)=Sof(O102)=1-FVAR(1)
 Sof(C101)=Sof(H10A)=Sof(H10B)=Sof(H10C)=Sof(C102)=Sof(C103)=Sof(H10D)=
 Sof(H10E)=Sof(C104)=Sof(H10F)=Sof(H10G)=Sof(H10H)=Sof(O101)=FVAR(1)
 Sof(C29A)=Sof(H29A)=Sof(C30A)=Sof(H30A)=Sof(C31A)=Sof(H31A)=Sof(C26A)=
 Sof(C27A)=Sof(C28A)=Sof(H28A)=Sof(N9A)=Sof(H9AA)=Sof(H9AB)=1-FVAR(2)
 Sof(C26)=Sof(C27)=Sof(C28)=Sof(H28)=Sof(C29)=Sof(H29)=Sof(C30)=Sof(H30)=
 Sof(C31)=Sof(H31)=Sof(N9)=Sof(H9A)=Sof(H9B)=FVAR(2)
5.a Secondary CH2 refined with riding coordinates:
 C103(H10D,H10E), C107(H10L,H10M)
5.b Aromatic/amide H refined with riding coordinates:
 C2(H2), C3(H3), C4(H4), C9(H9), C10(H10), C11(H11), C12(H12), C15(H15),
 C16(H16), C17(H17), C18(H18), C22(H22), C23(H23), C24(H24), C25(H25), C28(H28),
  C29(H29), C30(H30), C31(H31), C29A(H29A), C30A(H30A), C31A(H31A), C28A(H28A)
5.c Fitted hexagon refined as free rotating group:
 C29A(C30A,C31A,C26A,C27A,C28A)
5.d X=CH2 refined with riding coordinates:
 N9A(H9AA,H9AB)
5.e Idealised Me refined as rotating group:
 C101(H10A,H10B,H10C), C104(H10F,H10G,H10H), C105(H10I,H10J,H10K), C108(H10N,
 H10O,H10P)
;
_olex2_exptl_crystal_mounting_method 'using Fomblin'
_olex2_submission_special_instructions 'No special instructions were received'
_oxdiff_exptl_absorpt_empirical_details
;
Empirical correction (ABSPACK) includes:
- Absorption correction using spherical harmonics
- Frame scaling
;
_oxdiff_exptl_absorpt_empirical_full_max 2.866
_oxdiff_exptl_absorpt_empirical_full_min 0.560

loop_
_space_group_symop_operation_xyz
'x, y, z'
'-x, y+1/2, -z'

loop_
_atom_site_label
_atom_site_type_symbol
_atom_site_fract_x
_atom_site_fract_y
_atom_site_fract_z
_atom_site_U_iso_or_equiv
_atom_site_adp_type
_atom_site_occupancy
_atom_site_site_symmetry_order
_atom_site_calc_flag
_atom_site_refinement_flags_posn
_atom_site_refinement_flags_adp
_atom_site_refinement_flags_occupancy
_atom_site_disorder_assembly
_atom_site_disorder_group
C1 C 0.3149(3) 0.5930(3) 0.3146(2) 0.0413(7) Uani 1 1 d . . . . .
C2 C 0.2100(3) 0.5955(4) 0.2575(3) 0.0489(8) Uani 1 1 d . . . . .
H2 H 0.206225 0.590954 0.182313 0.059 Uiso 1 1 calc R U . . .
C3 C 0.1115(3) 0.6047(4) 0.3111(3) 0.0553(9) Uani 1 1 d . . . . .
H3 H 0.038684 0.605517 0.273823 0.066 Uiso 1 1 calc R U . . .
C4 C 0.1208(3) 0.6127(4) 0.4204(3) 0.0509(8) Uani 1 1 d . . . . .
H4 H 0.054474 0.615370 0.459969 0.061 Uiso 1 1 calc R U . . .
C5 C 0.2294(3) 0.6168(3) 0.4710(3) 0.0437(7) Uani 1 1 d . . . . .
C6 C 0.2391(3) 0.6373(3) 0.5898(2) 0.0433(7) Uani 1 1 d . . . . .
C7 C 0.3897(3) 0.6821(3) 0.7330(2) 0.0448(7) Uani 1 1 d . . . . .
C8 C 0.5033(3) 0.7221(3) 0.7476(2) 0.0427(7) Uani 1 1 d . . . . .
C9 C 0.5518(3) 0.7433(4) 0.8499(3) 0.0508(8) Uani 1 1 d . . . . .
H9 H 0.628410 0.772985 0.860210 0.061 Uiso 1 1 calc R U . . .
C10 C 0.4871(4) 0.7206(4) 0.9355(2) 0.0562(9) Uani 1 1 d . . . . .
H10 H 0.519958 0.733096 1.005262 0.067 Uiso 1 1 calc R U . . .
C11 C 0.3754(4) 0.6800(4) 0.9212(3) 0.0553(9) Uani 1 1 d . . . . .
H11 H 0.332463 0.664466 0.981243 0.066 Uiso 1 1 calc R U . . .
C12 C 0.3244(3) 0.6612(4) 0.8206(2) 0.0507(8) Uani 1 1 d . . . . .
H12 H 0.246833 0.634834 0.811228 0.061 Uiso 1 1 calc R U . . .
C13 C 0.7230(3) 0.7785(3) 0.5706(2) 0.0422(7) Uani 1 1 d . . . . .
C14 C 0.8425(3) 0.7832(3) 0.5771(3) 0.0445(7) Uani 1 1 d . . . . .
C15 C 0.8982(3) 0.8064(3) 0.4823(3) 0.0463(7) Uani 1 1 d . . . . .
H15 H 0.979200 0.812484 0.484778 0.056 Uiso 1 1 calc R U . . .
C16 C 0.8366(3) 0.8204(4) 0.3870(3) 0.0514(8) Uani 1 1 d . . . . .
H16 H 0.875779 0.835678 0.324537 0.062 Uiso 1 1 calc R U . . .
C17 C 0.7193(3) 0.8125(4) 0.3807(3) 0.0493(8) Uani 1 1 d . . . . .
H17 H 0.677439 0.820033 0.314254 0.059 Uiso 1 1 calc R U . . .
C18 C 0.6629(3) 0.7933(3) 0.4726(2) 0.0457(7) Uani 1 1 d . . . . .
H18 H 0.581694 0.790123 0.468889 0.055 Uiso 1 1 calc R U . . .
C19 C 0.4202(3) 0.5721(3) 0.2550(2) 0.0448(7) Uani 1 1 d . . . . .
C20 C 0.6253(3) 0.5173(3) 0.2840(2) 0.0425(7) Uani 1 1 d . . . . .
C21 C 0.7099(3) 0.4822(3) 0.3626(3) 0.0484(8) Uani 1 1 d . . . . .
C22 C 0.8195(3) 0.4521(4) 0.3341(3) 0.0572(9) Uani 1 1 d . . . . .
H22 H 0.876841 0.429355 0.387060 0.069 Uiso 1 1 calc R U . . .
C23 C 0.8455(3) 0.4552(4) 0.2289(4) 0.0631(10) Uani 1 1 d . . . . .
H23 H 0.920156 0.433397 0.209597 0.076 Uiso 1 1 calc R U . . .
C24 C 0.7628(3) 0.4900(4) 0.1522(3) 0.0565(9) Uani 1 1 d . . . . .
H24 H 0.781398 0.492289 0.080156 0.068 Uiso 1 1 calc R U . . .
C25 C 0.6533(3) 0.5217(3) 0.1780(3) 0.0493(8) Uani 1 1 d . . . . .
H25 H 0.597452 0.546236 0.124232 0.059 Uiso 1 1 calc R U . . .
N1 N 0.3260(2) 0.6066(3) 0.42022(19) 0.0396(5) Uani 1 1 d . . . . .
N2 N 0.3467(2) 0.6591(3) 0.62763(19) 0.0420(6) Uani 1 1 d . . . . .
H2A H 0.403(3) 0.662(4) 0.584(3) 0.050 Uiso 1 1 d . U . . .
N3 N 0.5619(2) 0.7409(3) 0.65389(19) 0.0407(6) Uani 1 1 d . . . . .
N4 N 0.6685(2) 0.7571(3) 0.6664(2) 0.0410(6) Uani 1 1 d . . . . .
N5 N 0.9054(3) 0.7664(3) 0.6715(2) 0.0536(7) Uani 1 1 d . . . . .
H5A H 0.982(4) 0.732(5) 0.661(3) 0.064 Uiso 1 1 d . U . . .
H5B H 0.860(4) 0.722(5) 0.719(4) 0.064 Uiso 1 1 d . U . . .
N6 N 0.5169(2) 0.5484(3) 0.3165(2) 0.0423(6) Uani 1 1 d . . . . .
H6 H 0.503(3) 0.545(4) 0.382(3) 0.051 Uiso 1 1 d . U . . .
N7 N 0.6746(3) 0.4753(3) 0.4681(2) 0.0510(7) Uani 1 1 d . . . . .
N8 N 0.7538(3) 0.4578(3) 0.5382(2) 0.0631(10) Uani 1 1 d D . . . .
O1 O 0.1541(2) 0.6366(3) 0.64191(19) 0.0547(6) Uani 1 1 d . . . . .
O2 O 0.4135(2) 0.5736(3) 0.15810(17) 0.0582(7) Uani 1 1 d . . . . .
C26 C 0.7136(6) 0.4439(5) 0.6407(4) 0.0423(14) Uani 0.695(7) 1 d D U P A 1
C27 C 0.8008(5) 0.4355(5) 0.7263(3) 0.0403(12) Uani 0.695(7) 1 d D U P A 1
C28 C 0.7716(5) 0.4169(7) 0.8299(6) 0.0393(14) Uani 0.695(7) 1 d D U P A 1
H28 H 0.830815 0.411062 0.884407 0.047 Uiso 0.695(7) 1 calc R U P A 1
C29 C 0.6577(4) 0.4065(5) 0.8566(4) 0.0457(12) Uani 0.695(7) 1 d D U P A 1
H29 H 0.640293 0.392296 0.928038 0.055 Uiso 0.695(7) 1 calc R U P A 1
C30 C 0.5692(4) 0.4171(5) 0.7767(4) 0.0473(12) Uani 0.695(7) 1 d D U P A 1
H30 H 0.491306 0.411612 0.793296 0.057 Uiso 0.695(7) 1 calc R U P A 1
C31 C 0.5983(5) 0.4358(5) 0.6729(5) 0.0452(12) Uani 0.695(7) 1 d D U P A 1
H31 H 0.537927 0.443800 0.619728 0.054 Uiso 0.695(7) 1 calc R U P A 1
N9 N 0.9096(7) 0.4484(7) 0.7019(4) 0.0502(14) Uani 0.695(7) 1 d D . P A 1
H9A H 0.928(5) 0.467(6) 0.643(5) 0.060 Uiso 0.695(7) 1 d . U P A 1
H9B H 0.962(5) 0.446(7) 0.764(5) 0.060 Uiso 0.695(7) 1 d . U P A 1
C29A C 0.7677(12) 0.4163(13) 0.8579(5) 0.062(6) Uani 0.305(7) 1 d DG U P A 2
H29A H 0.763219 0.403145 0.931820 0.075 Uiso 0.305(7) 1 calc R U P A 2
C30A C 0.8733(10) 0.4356(15) 0.8159(7) 0.087(5) Uani 0.305(7) 1 d DG U P A 2
H30A H 0.941035 0.435591 0.861161 0.105 Uiso 0.305(7) 1 calc R U P A 2
C31A C 0.8798(9) 0.4549(15) 0.7077(8) 0.083(9) Uani 0.305(7) 1 d DG U P A 2
H31A H 0.952022 0.468043 0.678982 0.100 Uiso 0.305(7) 1 calc R U P A 2
C26A C 0.7807(10) 0.4549(13) 0.6414(5) 0.081(5) Uani 0.305(7) 1 d DG U P A 2
C27A C 0.6751(9) 0.4356(10) 0.6834(7) 0.056(4) Uani 0.305(7) 1 d DG U P A 2
C28A C 0.6686(10) 0.4163(10) 0.7916(8) 0.066(4) Uani 0.305(7) 1 d DG U P A 2
H28A H 0.596388 0.403152 0.820298 0.079 Uiso 0.305(7) 1 calc R U P A 2
N9A N 0.5625(11) 0.4292(11) 0.6251(10) 0.053(3) Uani 0.305(7) 1 d D U P A 2
H9AA H 0.500697 0.414420 0.659437 0.064 Uiso 0.305(7) 1 calc R U P A 2
H9AB H 0.557108 0.440103 0.556019 0.064 Uiso 0.305(7) 1 calc R U P A 2
C101 C 0.7678(13) 0.8514(18) 1.0663(8) 0.060(3) Uani 0.702(7) 1 d D . P B 1
H10A H 0.714324 0.781689 1.080036 0.090 Uiso 0.702(7) 1 calc R U P B 1
H10B H 0.741319 0.897198 1.001700 0.090 Uiso 0.702(7) 1 calc R U P B 1
H10C H 0.771750 0.911293 1.126217 0.090 Uiso 0.702(7) 1 calc R U P B 1
C102 C 0.8818(6) 0.7972(7) 1.0527(5) 0.0575(17) Uani 0.702(7) 1 d D . P B 1
C103 C 0.9008(6) 0.7383(7) 0.9486(4) 0.0636(17) Uani 0.702(7) 1 d D . P B 1
H10D H 0.896773 0.806919 0.894189 0.076 Uiso 0.702(7) 1 calc R U P B 1
H10E H 0.837571 0.677316 0.930796 0.076 Uiso 0.702(7) 1 calc R U P B 1
C104 C 1.0154(8) 0.6660(12) 0.9417(9) 0.079(3) Uani 0.702(7) 1 d D . P B 1
H10F H 1.021502 0.598953 0.996209 0.119 Uiso 0.702(7) 1 calc R U P B 1
H10G H 1.078915 0.726754 0.952929 0.119 Uiso 0.702(7) 1 calc R U P B 1
H10H H 1.018343 0.626452 0.871574 0.119 Uiso 0.702(7) 1 calc R U P B 1
O101 O 0.9586(4) 0.8023(6) 1.1221(3) 0.0873(19) Uani 0.702(7) 1 d D . P B 1
C105 C 1.046(2) 0.720(2) 0.946(2) 0.086(7) Uani 0.298(7) 1 d D U P B 2
H10I H 1.046295 0.651213 0.999384 0.129 Uiso 0.298(7) 1 calc R U P B 2
H10J H 1.121603 0.761216 0.948911 0.129 Uiso 0.298(7) 1 calc R U P B 2
H10K H 1.029131 0.683520 0.875736 0.129 Uiso 0.298(7) 1 calc R U P B 2
C106 C 0.9596(18) 0.8151(19) 0.9688(13) 0.095(6) Uani 0.298(7) 1 d D U P B 2
C107 C 0.8538(18) 0.774(3) 1.009(2) 0.110(8) Uani 0.298(7) 1 d D U P B 2
H10L H 0.870936 0.700187 1.056891 0.132 Uiso 0.298(7) 1 calc R U P B 2
H10M H 0.804590 0.741767 0.948769 0.132 Uiso 0.298(7) 1 calc R U P B 2
C108 C 0.783(4) 0.871(5) 1.070(4) 0.103(17) Uani 0.298(7) 1 d D U P B 2
H10N H 0.743137 0.930033 1.019704 0.154 Uiso 0.298(7) 1 calc R U P B 2
H10O H 0.833242 0.920031 1.119628 0.154 Uiso 0.298(7) 1 calc R U P B 2
H10P H 0.726101 0.824361 1.109413 0.154 Uiso 0.298(7) 1 calc R U P B 2
O102 O 0.9701(13) 0.9275(13) 0.9491(10) 0.096(4) Uani 0.298(7) 1 d D U P B 2

loop_
_atom_site_aniso_label
_atom_site_aniso_U_11
_atom_site_aniso_U_22
_atom_site_aniso_U_33
_atom_site_aniso_U_23
_atom_site_aniso_U_13
_atom_site_aniso_U_12
C1 0.0519(16) 0.0347(16) 0.0361(14) 0.0050(12) -0.0074(12) -0.0033(13)
C2 0.0554(19) 0.0459(19) 0.0437(17) -0.0003(14) -0.0117(14) 0.0021(15)
C3 0.0473(18) 0.053(2) 0.063(2) -0.0030(17) -0.0177(15) -0.0015(15)
C4 0.0427(16) 0.0429(19) 0.066(2) -0.0027(16) -0.0040(14) -0.0043(14)
C5 0.0514(17) 0.0343(17) 0.0449(17) 0.0016(12) -0.0018(13) -0.0047(14)
C6 0.0426(15) 0.0392(18) 0.0486(17) 0.0004(14) 0.0064(13) -0.0039(13)
C7 0.0594(19) 0.0405(18) 0.0348(15) 0.0038(12) 0.0066(13) 0.0007(14)
C8 0.0581(19) 0.0404(18) 0.0295(14) 0.0014(12) 0.0027(13) -0.0009(14)
C9 0.062(2) 0.055(2) 0.0352(16) 0.0036(14) -0.0021(14) 0.0025(16)
C10 0.077(2) 0.066(2) 0.0260(14) 0.0040(14) 0.0004(14) 0.0070(19)
C11 0.074(2) 0.058(2) 0.0352(16) 0.0090(14) 0.0142(15) 0.0068(18)
C12 0.064(2) 0.051(2) 0.0378(16) 0.0052(14) 0.0131(14) -0.0013(17)
C13 0.0519(18) 0.0355(16) 0.0391(15) 0.0005(13) 0.0027(12) -0.0027(14)
C14 0.0520(18) 0.0389(17) 0.0417(16) -0.0025(13) -0.0045(13) -0.0005(14)
C15 0.0439(16) 0.049(2) 0.0460(17) -0.0010(14) 0.0043(12) -0.0039(14)
C16 0.063(2) 0.053(2) 0.0386(16) -0.0033(14) 0.0073(14) -0.0074(16)
C17 0.057(2) 0.056(2) 0.0344(15) -0.0005(14) -0.0016(13) -0.0121(16)
C18 0.0500(18) 0.0471(19) 0.0398(16) 0.0008(13) 0.0015(13) -0.0102(15)
C19 0.0585(19) 0.0404(18) 0.0345(15) 0.0054(12) -0.0049(13) 0.0018(15)
C20 0.0503(17) 0.0358(17) 0.0404(16) 0.0040(12) -0.0070(12) -0.0019(13)
C21 0.057(2) 0.0356(17) 0.0502(18) 0.0053(14) -0.0169(15) -0.0033(14)
C22 0.050(2) 0.050(2) 0.069(2) 0.0020(17) -0.0163(17) -0.0018(16)
C23 0.049(2) 0.060(3) 0.079(3) -0.003(2) 0.0004(18) -0.0018(17)
C24 0.057(2) 0.055(2) 0.058(2) 0.0014(17) 0.0033(16) -0.0064(16)
C25 0.059(2) 0.046(2) 0.0421(17) 0.0067(14) -0.0043(14) -0.0035(15)
N1 0.0457(13) 0.0356(13) 0.0369(12) 0.0040(10) -0.0029(10) -0.0035(11)
N2 0.0489(14) 0.0468(16) 0.0305(12) 0.0007(11) 0.0038(10) -0.0032(12)
N3 0.0506(15) 0.0389(15) 0.0324(12) 0.0007(10) 0.0011(10) -0.0044(11)
N4 0.0510(15) 0.0367(14) 0.0345(12) 0.0000(10) -0.0046(10) -0.0014(11)
N5 0.0534(17) 0.067(2) 0.0396(15) 0.0032(13) -0.0025(12) 0.0005(15)
N6 0.0516(15) 0.0446(16) 0.0296(12) 0.0066(11) -0.0066(10) 0.0009(12)
N7 0.0710(19) 0.0384(16) 0.0409(15) 0.0065(11) -0.0186(13) -0.0012(13)
N8 0.094(2) 0.0381(17) 0.0516(18) -0.0037(12) -0.0387(17) 0.0111(16)
O1 0.0540(13) 0.0579(16) 0.0531(13) -0.0022(11) 0.0117(10) -0.0068(12)
O2 0.0650(15) 0.0781(19) 0.0301(11) 0.0087(11) -0.0087(10) 0.0109(13)
C26 0.068(3) 0.031(2) 0.024(2) -0.001(2) -0.028(2) 0.012(2)
C27 0.052(3) 0.038(2) 0.029(2) -0.0029(16) -0.0170(18) 0.011(2)
C28 0.050(3) 0.048(3) 0.018(2) 0.0009(19) -0.0088(18) 0.009(2)
C29 0.057(3) 0.044(3) 0.035(2) 0.004(2) -0.007(2) 0.005(2)
C30 0.051(3) 0.043(3) 0.047(2) 0.0046(19) -0.0049(19) 0.003(2)
C31 0.059(3) 0.037(2) 0.037(3) 0.006(2) -0.017(3) 0.006(2)
N9 0.057(3) 0.063(4) 0.031(2) -0.003(2) 0.0102(19) 0.005(2)
C29A 0.117(15) 0.063(9) 0.009(6) 0.002(5) 0.013(7) 0.016(8)
C30A 0.106(13) 0.068(9) 0.083(10) -0.017(8) -0.023(9) 0.028(9)
C31A 0.070(14) 0.073(13) 0.109(16) -0.004(10) 0.034(10) 0.010(10)
C26A 0.057(8) 0.063(9) 0.115(13) -0.017(8) -0.049(9) 0.027(7)
C27A 0.111(13) 0.028(6) 0.026(7) -0.005(5) -0.033(8) 0.022(7)
C28A 0.118(13) 0.038(7) 0.040(7) -0.005(5) -0.008(7) 0.010(7)
N9A 0.068(7) 0.050(6) 0.042(6) 0.007(5) 0.009(5) 0.002(5)
C101 0.084(6) 0.055(6) 0.040(4) -0.014(3) -0.010(4) -0.002(5)
C102 0.060(4) 0.076(4) 0.035(3) 0.002(3) -0.008(2) -0.024(3)
C103 0.075(4) 0.079(5) 0.036(3) -0.004(3) -0.001(3) -0.006(3)
C104 0.081(5) 0.097(8) 0.059(4) -0.013(5) -0.007(3) 0.007(5)
O101 0.071(3) 0.148(5) 0.041(2) -0.009(2) -0.0051(18) -0.035(3)
C105 0.13(2) 0.071(14) 0.054(9) -0.012(10) 0.001(11) -0.018(13)
C106 0.134(18) 0.095(15) 0.054(9) -0.009(9) -0.006(10) -0.008(13)
C107 0.097(17) 0.118(19) 0.11(2) -0.025(17) -0.028(16) 0.003(14)
C108 0.11(3) 0.07(2) 0.13(3) -0.032(16) 0.012(19) -0.005(18)
O102 0.133(11) 0.073(8) 0.085(8) -0.003(6) 0.036(7) 0.001(8)

loop_
_atom_type_symbol
_atom_type_description
_atom_type_scat_dispersion_real
_atom_type_scat_dispersion_imag
_atom_type_scat_source
C C 0.0181 0.0091 'International Tables Vol C Tables 4.2.6.8 and 6.1.1.4'
H H 0.0000 0.0000 'International Tables Vol C Tables 4.2.6.8 and 6.1.1.4'
N N 0.0311 0.0180 'International Tables Vol C Tables 4.2.6.8 and 6.1.1.4'
O O 0.0492 0.0322 'International Tables Vol C Tables 4.2.6.8 and 6.1.1.4'

loop_
_exptl_crystal_face_index_h
_exptl_crystal_face_index_k
_exptl_crystal_face_index_l
_exptl_crystal_face_perp_dist
-2 0 8 0.0630
2 0 -8 0.0583
0 -7 0 0.1963
0 6 3 0.2121
1 4 -6 0.1624
-7 0 -1 0.0158
7 0 1 0.0168
-7 0 -1 0.0108
-7 0 3 0.0338
-6 0 -5 0.0327

loop_
_geom_angle_atom_site_label_1
_geom_angle_atom_site_label_2
_geom_angle_atom_site_label_3
_geom_angle
_geom_angle_site_symmetry_1
_geom_angle_site_symmetry_3
_geom_angle_publ_flag
C2 C1 C19 118.1(3) . . ?
N1 C1 C2 123.1(3) . . ?
N1 C1 C19 118.9(3) . . ?
C1 C2 H2 120.4 . . ?
C3 C2 C1 119.1(3) . . ?
C3 C2 H2 120.4 . . ?
C2 C3 H3 120.7 . . ?
C2 C3 C4 118.7(3) . . ?
C4 C3 H3 120.7 . . ?
C3 C4 H4 120.8 . . ?
C3 C4 C5 118.5(3) . . ?
C5 C4 H4 120.8 . . ?
C4 C5 C6 118.2(3) . . ?
N1 C5 C4 123.6(3) . . ?
N1 C5 C6 118.1(3) . . ?
N2 C6 C5 113.0(3) . . ?
O1 C6 C5 121.1(3) . . ?
O1 C6 N2 125.8(3) . . ?
C8 C7 C12 120.2(3) . . ?
C8 C7 N2 117.2(3) . . ?
C12 C7 N2 122.6(3) . . ?
C7 C8 C9 120.1(3) . . ?
C7 C8 N3 115.8(3) . . ?
C9 C8 N3 124.1(3) . . ?
C8 C9 H9 120.4 . . ?
C10 C9 C8 119.1(4) . . ?
C10 C9 H9 120.4 . . ?
C9 C10 H10 119.6 . . ?
C11 C10 C9 120.8(3) . . ?
C11 C10 H10 119.6 . . ?
C10 C11 H11 119.4 . . ?
C10 C11 C12 121.2(3) . . ?
C12 C11 H11 119.4 . . ?
C7 C12 H12 120.7 . . ?
C11 C12 C7 118.6(3) . . ?
C11 C12 H12 120.7 . . ?
C14 C13 N4 117.1(3) . . ?
C18 C13 C14 119.9(3) . . ?
C18 C13 N4 123.0(3) . . ?
C13 C14 C15 117.7(3) . . ?
N5 C14 C13 122.0(3) . . ?
N5 C14 C15 120.4(3) . . ?
C14 C15 H15 119.5 . . ?
C16 C15 C14 121.1(3) . . ?
C16 C15 H15 119.5 . . ?
C15 C16 H16 119.5 . . ?
C17 C16 C15 120.9(3) . . ?
C17 C16 H16 119.5 . . ?
C16 C17 H17 120.5 . . ?
C16 C17 C18 119.1(3) . . ?
C18 C17 H17 120.5 . . ?
C13 C18 H18 119.3 . . ?
C17 C18 C13 121.3(3) . . ?
C17 C18 H18 119.3 . . ?
N6 C19 C1 114.9(3) . . ?
O2 C19 C1 119.8(3) . . ?
O2 C19 N6 125.3(3) . . ?
C25 C20 C21 119.2(3) . . ?
N6 C20 C21 117.8(3) . . ?
N6 C20 C25 123.0(3) . . ?
C20 C21 N7 116.3(3) . . ?
C22 C21 C20 119.8(3) . . ?
C22 C21 N7 123.9(3) . . ?
C21 C22 H22 119.8 . . ?
C23 C22 C21 120.3(3) . . ?
C23 C22 H22 119.8 . . ?
C22 C23 H23 120.1 . . ?
C24 C23 C22 119.8(4) . . ?
C24 C23 H23 120.1 . . ?
C23 C24 H24 119.4 . . ?
C23 C24 C25 121.3(4) . . ?
C25 C24 H24 119.4 . . ?
C20 C25 H25 120.2 . . ?
C24 C25 C20 119.6(3) . . ?
C24 C25 H25 120.2 . . ?
C5 N1 C1 116.9(3) . . ?
C6 N2 C7 129.6(3) . . ?
C6 N2 H2A 120(2) . . ?
C7 N2 H2A 110(2) . . ?
N4 N3 C8 116.1(2) . . ?
N3 N4 C13 114.0(2) . . ?
C14 N5 H5A 112(3) . . ?
C14 N5 H5B 108(3) . . ?
H5A N5 H5B 118(4) . . ?
C19 N6 C20 127.9(3) . . ?
C19 N6 H6 111(3) . . ?
C20 N6 H6 120(3) . . ?
N8 N7 C21 115.1(3) . . ?
N7 N8 C26 112.9(4) . . ?
N7 N8 C26A 145.1(6) . . ?
N8 C26 C27 115.7(5) . . ?
N8 C26 C31 129.6(4) . . ?
C31 C26 C27 114.7(5) . . ?
C28 C27 C26 120.8(5) . . ?
N9 C27 C26 117.5(5) . . ?
N9 C27 C28 121.6(5) . . ?
C27 C28 H28 119.0 . . ?
C27 C28 C29 122.1(6) . . ?
C29 C28 H28 119.0 . . ?
C28 C29 H29 120.3 . . ?
C28 C29 C30 119.5(5) . . ?
C30 C29 H29 120.3 . . ?
C29 C30 H30 120.8 . . ?
C31 C30 C29 118.5(5) . . ?
C31 C30 H30 120.8 . . ?
C26 C31 H31 117.8 . . ?
C30 C31 C26 124.4(5) . . ?
C30 C31 H31 117.8 . . ?
C27 N9 H9A 123(5) . . ?
C27 N9 H9B 112(4) . . ?
H9A N9 H9B 124(6) . . ?
C30A C29A H29A 120.0 . . ?
C30A C29A C28A 120.0 . . ?
C28A C29A H29A 120.0 . . ?
C29A C30A H30A 120.0 . . ?
C31A C30A C29A 120.0 . . ?
C31A C30A H30A 120.0 . . ?
C30A C31A H31A 120.0 . . ?
C30A C31A C26A 120.0 . . ?
C26A C31A H31A 120.0 . . ?
N8 C26A C31A 137.3(7) . . ?
N8 C26A C27A 102.4(8) . . ?
C27A C26A C31A 120.0 . . ?
C26A C27A N9A 127.3(8) . . ?
C28A C27A C26A 120.0 . . ?
C28A C27A N9A 112.7(8) . . ?
C29A C28A H28A 120.0 . . ?
C27A C28A C29A 120.0 . . ?
C27A C28A H28A 120.0 . . ?
C27A N9A H9AA 120.0 . . ?
C27A N9A H9AB 120.0 . . ?
H9AA N9A H9AB 120.0 . . ?
H10A C101 H10B 109.5 . . ?
H10A C101 H10C 109.5 . . ?
H10B C101 H10C 109.5 . . ?
C102 C101 H10A 109.5 . . ?
C102 C101 H10B 109.5 . . ?
C102 C101 H10C 109.5 . . ?
C101 C102 C103 116.6(7) . . ?
O101 C102 C101 122.4(7) . . ?
O101 C102 C103 120.9(6) . . ?
C102 C103 H10D 108.4 . . ?
C102 C103 H10E 108.4 . . ?
C102 C103 C104 115.4(6) . . ?
H10D C103 H10E 107.5 . . ?
C104 C103 H10D 108.4 . . ?
C104 C103 H10E 108.4 . . ?
C103 C104 H10F 109.5 . . ?
C103 C104 H10G 109.5 . . ?
C103 C104 H10H 109.5 . . ?
H10F C104 H10G 109.5 . . ?
H10F C104 H10H 109.5 . . ?
H10G C104 H10H 109.5 . . ?
H10I C105 H10J 109.5 . . ?
H10I C105 H10K 109.5 . . ?
H10J C105 H10K 109.5 . . ?
C106 C105 H10I 109.5 . . ?
C106 C105 H10J 109.5 . . ?
C106 C105 H10K 109.5 . . ?
C107 C106 C105 120(2) . . ?
O102 C106 C105 122.5(19) . . ?
O102 C106 C107 117.6(19) . . ?
C106 C107 H10L 107.5 . . ?
C106 C107 H10M 107.5 . . ?
C106 C107 C108 119(3) . . ?
H10L C107 H10M 107.0 . . ?
C108 C107 H10L 107.5 . . ?
C108 C107 H10M 107.5 . . ?
C107 C108 H10N 109.5 . . ?
C107 C108 H10O 109.5 . . ?
C107 C108 H10P 109.5 . . ?
H10N C108 H10O 109.5 . . ?
H10N C108 H10P 109.5 . . ?
H10O C108 H10P 109.5 . . ?

loop_
_geom_bond_atom_site_label_1
_geom_bond_atom_site_label_2
_geom_bond_distance
_geom_bond_site_symmetry_2
_geom_bond_publ_flag
C1 C2 1.387(4) . ?
C1 C19 1.499(5) . ?
C1 N1 1.342(4) . ?
C2 H2 0.9500 . ?
C2 C3 1.377(5) . ?
C3 H3 0.9500 . ?
C3 C4 1.382(5) . ?
C4 H4 0.9500 . ?
C4 C5 1.389(4) . ?
C5 C6 1.515(5) . ?
C5 N1 1.339(4) . ?
C6 N2 1.340(4) . ?
C6 O1 1.228(4) . ?
C7 C8 1.396(5) . ?
C7 C12 1.400(4) . ?
C7 N2 1.416(4) . ?
C8 C9 1.398(4) . ?
C8 N3 1.419(4) . ?
C9 H9 0.9500 . ?
C9 C10 1.380(5) . ?
C10 H10 0.9500 . ?
C10 C11 1.376(6) . ?
C11 H11 0.9500 . ?
C11 C12 1.386(5) . ?
C12 H12 0.9500 . ?
C13 C14 1.398(5) . ?
C13 C18 1.396(4) . ?
C13 N4 1.421(4) . ?
C14 C15 1.420(5) . ?
C14 N5 1.375(4) . ?
C15 H15 0.9500 . ?
C15 C16 1.375(5) . ?
C16 H16 0.9500 . ?
C16 C17 1.375(5) . ?
C17 H17 0.9500 . ?
C17 C18 1.386(5) . ?
C18 H18 0.9500 . ?
C19 N6 1.357(4) . ?
C19 O2 1.224(4) . ?
C20 C21 1.409(4) . ?
C20 C25 1.400(5) . ?
C20 N6 1.396(5) . ?
C21 C22 1.390(6) . ?
C21 N7 1.423(5) . ?
C22 H22 0.9500 . ?
C22 C23 1.383(6) . ?
C23 H23 0.9500 . ?
C23 C24 1.377(6) . ?
C24 H24 0.9500 . ?
C24 C25 1.383(5) . ?
C25 H25 0.9500 . ?
N2 H2A 0.88(4) . ?
N3 N4 1.260(4) . ?
N5 H5A 0.98(5) . ?
N5 H5B 0.95(5) . ?
N6 H6 0.85(4) . ?
N7 N8 1.257(4) . ?
N8 C26 1.414(6) . ?
N8 C26A 1.325(7) . ?
C26 C27 1.445(6) . ?
C26 C31 1.436(9) . ?
C27 C28 1.387(9) . ?
C27 N9 1.337(9) . ?
C28 H28 0.9500 . ?
C28 C29 1.400(8) . ?
C29 H29 0.9500 . ?
C29 C30 1.408(7) . ?
C30 H30 0.9500 . ?
C30 C31 1.389(8) . ?
C31 H31 0.9500 . ?
N9 H9A 0.81(7) . ?
N9 H9B 0.97(6) . ?
C29A H29A 0.9500 . ?
C29A C30A 1.3900 . ?
C29A C28A 1.3900 . ?
C30A H30A 0.9500 . ?
C30A C31A 1.3900 . ?
C31A H31A 0.9500 . ?
C31A C26A 1.3900 . ?
C26A C27A 1.3900 . ?
C27A C28A 1.3900 . ?
C27A N9A 1.473(15) . ?
C28A H28A 0.9500 . ?
N9A H9AA 0.8800 . ?
N9A H9AB 0.8800 . ?
C101 H10A 0.9800 . ?
C101 H10B 0.9800 . ?
C101 H10C 0.9800 . ?
C101 C102 1.468(15) . ?
C102 C103 1.482(8) . ?
C102 O101 1.219(7) . ?
C103 H10D 0.9900 . ?
C103 H10E 0.9900 . ?
C103 C104 1.545(12) . ?
C104 H10F 0.9800 . ?
C104 H10G 0.9800 . ?
C104 H10H 0.9800 . ?
C105 H10I 0.9800 . ?
C105 H10J 0.9800 . ?
C105 H10K 0.9800 . ?
C105 C106 1.46(2) . ?
C106 C107 1.43(2) . ?
C106 O102 1.202(19) . ?
C107 H10L 0.9900 . ?
C107 H10M 0.9900 . ?
C107 C108 1.54(3) . ?
C108 H10N 0.9800 . ?
C108 H10O 0.9800 . ?
C108 H10P 0.9800 . ?

loop_
_geom_hbond_atom_site_label_D
_geom_hbond_atom_site_label_H
_geom_hbond_atom_site_label_A
_geom_hbond_distance_DH
_geom_hbond_distance_HA
_geom_hbond_distance_DA
_geom_hbond_angle_DHA
_geom_hbond_site_symmetry_A
_geom_hbond_publ_flag
C12 H12 O1 0.95 2.34 2.934(4) 119.9 . yes
C18 H18 N9A 0.95 2.47 3.178(14) 131.0 2_656 yes
C25 H25 O2 0.95 2.24 2.856(5) 121.7 . yes
N2 H2A N3 0.88(4) 2.17(4) 2.662(4) 115(3) . yes
N5 H5A O1 0.98(5) 2.28(5) 3.252(4) 176(4) 1_655 yes
N6 H6 N1 0.85(4) 2.25(4) 2.727(4) 115(3) . yes
N9 H9B O101 0.97(6) 2.23(7) 3.039(8) 140(6) 2_747 yes
N9A H9AB N7 0.88 1.86 2.492(11) 127.5 . yes
C105 H10I O102 0.98 2.43 3.33(3) 152.4 2_747 yes

loop_
_geom_torsion_atom_site_label_1
_geom_torsion_atom_site_label_2
_geom_torsion_atom_site_label_3
_geom_torsion_atom_site_label_4
_geom_torsion
_geom_torsion_site_symmetry_1
_geom_torsion_site_symmetry_2
_geom_torsion_site_symmetry_3
_geom_torsion_site_symmetry_4
_geom_torsion_publ_flag
C1 C2 C3 C4 0.8(6) . . . . ?
C1 C19 N6 C20 175.5(3) . . . . ?
C2 C1 C19 N6 -169.1(3) . . . . ?
C2 C1 C19 O2 9.0(5) . . . . ?
C2 C1 N1 C5 3.2(5) . . . . ?
C2 C3 C4 C5 2.8(6) . . . . ?
C3 C4 C5 C6 174.7(3) . . . . ?
C3 C4 C5 N1 -3.6(5) . . . . ?
C4 C5 C6 N2 -170.4(3) . . . . ?
C4 C5 C6 O1 7.7(5) . . . . ?
C4 C5 N1 C1 0.7(5) . . . . ?
C5 C6 N2 C7 -179.9(3) . . . . ?
C6 C5 N1 C1 -177.7(3) . . . . ?
C7 C8 C9 C10 1.9(5) . . . . ?
C7 C8 N3 N4 -169.3(3) . . . . ?
C8 C7 C12 C11 -0.6(5) . . . . ?
C8 C7 N2 C6 -170.0(3) . . . . ?
C8 C9 C10 C11 -1.3(6) . . . . ?
C8 N3 N4 C13 -178.6(3) . . . . ?
C9 C8 N3 N4 11.9(5) . . . . ?
C9 C10 C11 C12 -0.3(6) . . . . ?
C10 C11 C12 C7 1.3(6) . . . . ?
C12 C7 C8 C9 -0.9(5) . . . . ?
C12 C7 C8 N3 -179.8(3) . . . . ?
C12 C7 N2 C6 12.6(6) . . . . ?
C13 C14 C15 C16 -1.7(5) . . . . ?
C14 C13 C18 C17 0.1(5) . . . . ?
C14 C13 N4 N3 -173.2(3) . . . . ?
C14 C15 C16 C17 0.2(6) . . . . ?
C15 C16 C17 C18 1.6(6) . . . . ?
C16 C17 C18 C13 -1.7(6) . . . . ?
C18 C13 C14 C15 1.6(5) . . . . ?
C18 C13 C14 N5 -178.6(3) . . . . ?
C18 C13 N4 N3 6.2(4) . . . . ?
C19 C1 C2 C3 175.0(3) . . . . ?
C19 C1 N1 C5 -175.8(3) . . . . ?
C20 C21 C22 C23 -0.7(5) . . . . ?
C20 C21 N7 N8 -172.5(3) . . . . ?
C21 C20 C25 C24 0.8(5) . . . . ?
C21 C20 N6 C19 -172.7(3) . . . . ?
C21 C22 C23 C24 0.9(6) . . . . ?
C21 N7 N8 C26 -176.4(4) . . . . ?
C21 N7 N8 C26A 171.0(11) . . . . ?
C22 C21 N7 N8 9.9(5) . . . . ?
C22 C23 C24 C25 -0.3(6) . . . . ?
C23 C24 C25 C20 -0.6(6) . . . . ?
C25 C20 C21 C22 -0.2(5) . . . . ?
C25 C20 C21 N7 -177.9(3) . . . . ?
C25 C20 N6 C19 8.3(5) . . . . ?
N1 C1 C2 C3 -3.9(5) . . . . ?
N1 C1 C19 N6 10.0(4) . . . . ?
N1 C1 C19 O2 -172.0(3) . . . . ?
N1 C5 C6 N2 8.0(4) . . . . ?
N1 C5 C6 O1 -173.8(3) . . . . ?
N2 C7 C8 C9 -178.4(3) . . . . ?
N2 C7 C8 N3 2.7(4) . . . . ?
N2 C7 C12 C11 176.7(3) . . . . ?
N3 C8 C9 C10 -179.3(3) . . . . ?
N4 C13 C14 C15 -179.0(3) . . . . ?
N4 C13 C14 N5 0.8(5) . . . . ?
N4 C13 C18 C17 -179.2(3) . . . . ?
N5 C14 C15 C16 178.4(4) . . . . ?
N6 C20 C21 C22 -179.1(3) . . . . ?
N6 C20 C21 N7 3.2(4) . . . . ?
N6 C20 C25 C24 179.7(3) . . . . ?
N7 C21 C22 C23 176.8(4) . . . . ?
N7 N8 C26 C27 -174.4(4) . . . . ?
N7 N8 C26 C31 6.1(7) . . . . ?
N7 N8 C26A C31A -165.9(8) . . . . ?
N7 N8 C26A C27A 20.9(14) . . . . ?
N8 C26 C27 C28 -177.6(5) . . . . ?
N8 C26 C27 N9 3.4(7) . . . . ?
N8 C26 C31 C30 177.4(5) . . . . ?
N8 C26A C27A C28A 174.7(9) . . . . ?
N8 C26A C27A N9A -3.5(11) . . . . ?
O1 C6 N2 C7 2.0(6) . . . . ?
O2 C19 N6 C20 -2.4(6) . . . . ?
C26 C27 C28 C29 -0.5(9) . . . . ?
C27 C26 C31 C30 -2.1(8) . . . . ?
C27 C28 C29 C30 -1.0(9) . . . . ?
C28 C29 C30 C31 1.0(8) . . . . ?
C29 C30 C31 C26 0.7(8) . . . . ?
C31 C26 C27 C28 2.0(8) . . . . ?
C31 C26 C27 N9 -177.0(6) . . . . ?
N9 C27 C28 C29 178.4(6) . . . . ?
C29A C30A C31A C26A 0.0 . . . . ?
C30A C29A C28A C27A 0.0 . . . . ?
C30A C31A C26A N8 -172.4(13) . . . . ?
C30A C31A C26A C27A 0.0 . . . . ?
C31A C26A C27A C28A 0.0 . . . . ?
C31A C26A C27A N9A -178.2(11) . . . . ?
C26A C27A C28A C29A 0.0 . . . . ?
C28A C29A C30A C31A 0.0 . . . . ?
N9A C27A C28A C29A 178.5(10) . . . . ?
C101 C102 C103 C104 -172.0(11) . . . . ?
O101 C102 C103 C104 9.6(11) . . . . ?
C105 C106 C107 C108 158(3) . . . . ?
O102 C106 C107 C108 -26(4) . . . . ?

loop_
_exptl_oxdiff_crystal_face_indexfrac_h
_exptl_oxdiff_crystal_face_indexfrac_k
_exptl_oxdiff_crystal_face_indexfrac_l
_exptl_oxdiff_crystal_face_x
_exptl_oxdiff_crystal_face_y
_exptl_oxdiff_crystal_face_z
-1.5723 -0.1197 8.1213 0.5920 0.7723 -0.2305
1.5729 0.1341 -8.1209 -0.5917 -0.7719 0.2325
-0.3119 -6.7412 0.0837 -0.1178 -0.1600 -0.9801
-0.3718 6.1626 3.3281 0.3568 0.4713 0.8066
1.3637 4.4767 -6.0495 -0.3603 -0.4660 0.8081
-7.4403 0.1810 -1.1810 0.7941 -0.6077 -0.0091
7.4403 -0.1810 1.1810 -0.7941 0.6077 0.0091
-7.0065 -0.0247 -0.9774 0.7502 -0.5620 -0.0401
-7.0166 -0.0262 3.0205 0.9556 -0.1308 -0.1386
-5.9951 -0.0197 -4.9785 0.4302 -0.9283 0.0677
